data_4112163
loop_
_publ_author_name
'Theodor Agapie'
'Susan J. Schofer'
'Jay A. Labinger'
'John E. Bercaw'

_publ_contact_author
;       Michael W. Day
        Beckman Institute
        California Institute of Technology
        Pasadena, CA  91125
        USA
;
_publ_contact_author_email mikeday@caltech.edu
_publ_contact_author_fax '(818) 449 4159'
_publ_contact_author_phone '(818) 395 2734'
_publ_section_title
;
 Mechanistic Studies of the Ethylene Trimerization Reaction with
 Chromium-Diphosphine Catalysts: Experimental Evidence for a Mechanism
 Involving Metallacyclic Intermediates
;
_journal_name_full 'Journal of the American Chemical Society'
_journal_page_first 1304
_journal_page_last 1305
_journal_paper_doi 10.1021/ja038968t
_journal_volume 126
_journal_year 2004
_chemical_formula_sum 'C30 H33 Cl5 Cr N O4 P2'
_chemical_formula_weight 762.76
_chemical_name_systematic
; 
 ? 
;
_space_group_IT_number 14
_symmetry_cell_setting monoclinic
_symmetry_space_group_name_Hall '-P 2yn'
_symmetry_space_group_name_H-M 'P 1 21/n 1'
_atom_sites_solution_hydrogens difmap
_atom_sites_solution_primary direct
_atom_sites_solution_secondary difmap
_audit_creation_method SHELXL-97
_cell_angle_alpha 90.00
_cell_angle_beta 96.1720(10)
_cell_angle_gamma 90.00
_cell_formula_units_Z 4
_cell_length_a 10.6977(7)
_cell_length_b 15.0041(10)
_cell_length_c 21.4755(14)
_cell_measurement_reflns_used 16551
_cell_measurement_temperature 98(2)
_cell_measurement_theta_max 28.12
_cell_measurement_theta_min 2.22
_cell_volume 3427.0(4)
_computing_cell_refinement 'Bruker SAINT v6.022'
_computing_data_collection 'Bruker SMART v5.054'
_computing_data_reduction 'Bruker SAINT v6.022'
_computing_molecular_graphics 'Bruker SHELXTL'
_computing_publication_material 'Bruker SHELXTL'
_computing_structure_refinement 'SHELXL-97 (Sheldrick, 1997)'
_computing_structure_solution 'SHELXS-97 (Sheldrick, 1990)'
_diffrn_ambient_temperature 98(2)
_diffrn_measured_fraction_theta_full 0.931
_diffrn_measured_fraction_theta_max 0.931
_diffrn_measurement_device_type 'Bruker SMART 1000'
_diffrn_measurement_method '\w scans at 5 \f settings'
_diffrn_radiation_monochromator graphite
_diffrn_radiation_source 'normal-focus sealed tube'
_diffrn_radiation_type MoK\a
_diffrn_radiation_wavelength 0.71073
_diffrn_reflns_av_R_equivalents 0.0696
_diffrn_reflns_av_sigmaI/netI 0.0499
_diffrn_reflns_limit_h_max 14
_diffrn_reflns_limit_h_min -14
_diffrn_reflns_limit_k_max 18
_diffrn_reflns_limit_k_min -19
_diffrn_reflns_limit_l_max 28
_diffrn_reflns_limit_l_min -28
_diffrn_reflns_number 48014
_diffrn_reflns_theta_full 28.17
_diffrn_reflns_theta_max 28.17
_diffrn_reflns_theta_min 1.66
_exptl_absorpt_coefficient_mu 0.853
_exptl_absorpt_correction_T_max 0.9427
_exptl_absorpt_correction_T_min 0.7962
_exptl_absorpt_correction_type none
_exptl_crystal_colour 'Dark Blue'
_exptl_crystal_density_diffrn 1.478
_exptl_crystal_description Plate
_exptl_crystal_F_000 1564
_exptl_crystal_size_max 0.28
_exptl_crystal_size_mid 0.27
_exptl_crystal_size_min 0.07
_refine_diff_density_max 0.665
_refine_diff_density_min -0.450
_refine_diff_density_rms 0.080
_refine_ls_extinction_method none
_refine_ls_goodness_of_fit_ref 1.579
_refine_ls_hydrogen_treatment Unrestrained
_refine_ls_matrix_type 'Full matrix'
_refine_ls_number_parameters 520
_refine_ls_number_reflns 7838
_refine_ls_number_restraints 0
_refine_ls_restrained_S_all 1.579
_refine_ls_R_factor_all 0.0618
_refine_ls_R_factor_gt 0.0370
_refine_ls_shift/su_max 0.001
_refine_ls_shift/su_mean 0.000
_refine_ls_structure_factor_coef Fsqd
_refine_ls_weighting_details w=1/s^2^(Fo^2^)
_refine_ls_weighting_scheme sigma
_refine_ls_wR_factor_gt 0.0621
_refine_ls_wR_factor_ref 0.0649
_reflns_number_gt 5783
_reflns_number_total 7838
_reflns_threshold_expression >2sigma(I)
_cod_data_source_file ja038968trom20031014_064147_1.cif
_cod_data_source_block ta02
_cod_depositor_comments
;
The following automatic conversions were performed:

'_atom_sites_solution_primary' value 'direct methods' was changed to
'direct'.

'_atom_sites_solution_secondary' value 'Difference Fourier map' was
changed to 'difmap'.

'_atom_sites_solution_hydrogens' value 'Difference Fourier map' was
changed to 'difmap'.

Automatic conversion script
Id: cif_fix_values 6452 2018-10-05 10:23:21Z andrius 
;
_cod_database_code 4112163

loop_
_symmetry_equiv_pos_as_xyz
'x, y, z'
'-x+1/2, y+1/2, -z+1/2'
'-x, -y, -z'
'x-1/2, -y-1/2, z-1/2'

loop_
_atom_site_label
_atom_site_type_symbol
_atom_site_fract_x
_atom_site_fract_y
_atom_site_fract_z
_atom_site_U_iso_or_equiv
_atom_site_adp_type
_atom_site_occupancy
_atom_site_symmetry_multiplicity
_atom_site_calc_flag
Cr1 Cr 0.59931(3) 0.68993(2) 0.077664(16) 0.01155(9) Uani 1 1 d
Cl1 Cl 0.52106(5) 0.70292(4) -0.02564(2) 0.01698(13) Uani 1 1 d
Cl2 Cl 0.73595(5) 0.80611(4) 0.07603(2) 0.01505(12) Uani 1 1 d
Cl3 Cl 0.74553(5) 0.57793(4) 0.06782(3) 0.01691(13) Uani 1 1 d
P1 P 0.45165(6) 0.78575(4) 0.11987(3) 0.01247(13) Uani 1 1 d
P2 P 0.61775(5) 0.68978(4) 0.19516(3) 0.01237(13) Uani 1 1 d
O1 O 0.43847(14) 0.60571(9) 0.08557(7) 0.0137(3) Uani 1 1 d
O2 O 0.33435(16) 0.88541(11) 0.01303(7) 0.0248(4) Uani 1 1 d
O3 O 0.66674(15) 0.79112(11) 0.31797(7) 0.0245(4) Uani 1 1 d
O4 O 0.36695(14) 0.59664(10) 0.21327(7) 0.0167(4) Uani 1 1 d
N1 N 0.49816(17) 0.76398(12) 0.19615(8) 0.0123(4) Uani 1 1 d
C1 C 0.4472(3) 0.50873(16) 0.08130(13) 0.0197(6) Uani 1 1 d
C2 C 0.3161(2) 0.64085(15) 0.08011(10) 0.0150(5) Uani 1 1 d
C3 C 0.3046(2) 0.72980(15) 0.09817(10) 0.0130(5) Uani 1 1 d
C4 C 0.1854(2) 0.76694(17) 0.09584(11) 0.0180(5) Uani 1 1 d
C5 C 0.0798(2) 0.71747(18) 0.07623(11) 0.0218(6) Uani 1 1 d
C6 C 0.0938(2) 0.63000(18) 0.05788(11) 0.0217(6) Uani 1 1 d
C7 C 0.2120(2) 0.59100(17) 0.05854(11) 0.0186(5) Uani 1 1 d
C8 C 0.4321(2) 0.90429(15) 0.11417(10) 0.0148(5) Uani 1 1 d
C9 C 0.4830(2) 0.95877(16) 0.16290(12) 0.0184(5) Uani 1 1 d
C10 C 0.4769(2) 1.05114(17) 0.15769(13) 0.0237(6) Uani 1 1 d
C11 C 0.4209(3) 1.08808(18) 0.10337(13) 0.0291(7) Uani 1 1 d
C12 C 0.3714(3) 1.03665(17) 0.05360(13) 0.0271(6) Uani 1 1 d
C13 C 0.3771(2) 0.94349(16) 0.05846(11) 0.0200(5) Uani 1 1 d
C14 C 0.2760(3) 0.9220(2) -0.04472(13) 0.0346(7) Uani 1 1 d
C15 C 0.7647(2) 0.73321(14) 0.23408(10) 0.0138(5) Uani 1 1 d
C16 C 0.8729(2) 0.71610(15) 0.20566(11) 0.0165(5) Uani 1 1 d
C17 C 0.9896(2) 0.74313(16) 0.23313(12) 0.0190(6) Uani 1 1 d
C18 C 0.9989(2) 0.78839(16) 0.28942(12) 0.0220(6) Uani 1 1 d
C19 C 0.8930(2) 0.80622(17) 0.31861(12) 0.0216(6) Uani 1 1 d
C20 C 0.7755(2) 0.77822(15) 0.29143(11) 0.0177(5) Uani 1 1 d
C21 C 0.6757(3) 0.8388(2) 0.37667(15) 0.0392(8) Uani 1 1 d
C22 C 0.5856(2) 0.59441(14) 0.24400(10) 0.0129(5) Uani 1 1 d
C23 C 0.6890(2) 0.55293(15) 0.27765(11) 0.0167(5) Uani 1 1 d
C24 C 0.6740(2) 0.48120(16) 0.31665(11) 0.0202(6) Uani 1 1 d
C25 C 0.5548(2) 0.45180(16) 0.32501(11) 0.0195(6) Uani 1 1 d
C26 C 0.4507(2) 0.49082(16) 0.29201(11) 0.0190(5) Uani 1 1 d
C27 C 0.4656(2) 0.55972(15) 0.25008(10) 0.0146(5) Uani 1 1 d
C28 C 0.2436(2) 0.5695(2) 0.22377(14) 0.0244(6) Uani 1 1 d
C29 C 0.4202(3) 0.78299(18) 0.24720(11) 0.0183(5) Uani 1 1 d
H1A H 0.396(2) 0.4850(15) 0.1122(11) 0.021(7) Uiso 1 1 d
H1B H 0.533(2) 0.4954(14) 0.0898(9) 0.010(6) Uiso 1 1 d
H1C H 0.421(2) 0.4909(15) 0.0374(11) 0.019(6) Uiso 1 1 d
H4 H 0.178(2) 0.8250(14) 0.1076(10) 0.009(6) Uiso 1 1 d
H5 H 0.006(2) 0.7408(15) 0.0770(11) 0.019(7) Uiso 1 1 d
H6 H 0.030(2) 0.5963(15) 0.0457(10) 0.017(7) Uiso 1 1 d
H7 H 0.220(2) 0.5311(15) 0.0443(10) 0.018(6) Uiso 1 1 d
H9 H 0.5230(19) 0.9339(14) 0.1984(10) 0.008(6) Uiso 1 1 d
H10 H 0.504(2) 1.0872(17) 0.1914(11) 0.029(7) Uiso 1 1 d
H11 H 0.420(2) 1.1508(18) 0.0982(12) 0.040(8) Uiso 1 1 d
H12 H 0.338(2) 1.0570(16) 0.0157(12) 0.029(7) Uiso 1 1 d
H14A H 0.196(2) 0.9583(15) -0.0364(11) 0.025(7) Uiso 1 1 d
H14B H 0.261(2) 0.8748(15) -0.0701(11) 0.011(6) Uiso 1 1 d
H14C H 0.344(2) 0.9593(16) -0.0646(11) 0.028(7) Uiso 1 1 d
H16 H 0.868(2) 0.6885(15) 0.1668(11) 0.021(7) Uiso 1 1 d
H17 H 1.059(2) 0.7336(13) 0.2115(9) 0.007(6) Uiso 1 1 d
H18 H 1.077(2) 0.8066(16) 0.3084(11) 0.027(7) Uiso 1 1 d
H19 H 0.899(2) 0.8308(15) 0.3553(11) 0.020(7) Uiso 1 1 d
H21A H 0.728(3) 0.8103(18) 0.4104(13) 0.040(8) Uiso 1 1 d
H21B H 0.588(3) 0.842(2) 0.3908(14) 0.060(10) Uiso 1 1 d
H21C H 0.712(2) 0.9033(19) 0.3696(12) 0.037(8) Uiso 1 1 d
H23 H 0.7756(19) 0.5759(14) 0.2732(9) 0.009(6) Uiso 1 1 d
H24 H 0.747(2) 0.4531(16) 0.3375(11) 0.029(7) Uiso 1 1 d
H25 H 0.542(2) 0.4057(15) 0.3537(10) 0.018(6) Uiso 1 1 d
H26 H 0.371(2) 0.4688(14) 0.2984(10) 0.012(6) Uiso 1 1 d
H28A H 0.234(2) 0.5051(18) 0.2172(11) 0.032(8) Uiso 1 1 d
H28B H 0.186(2) 0.6030(15) 0.1935(11) 0.021(7) Uiso 1 1 d
H28C H 0.227(2) 0.5839(16) 0.2658(12) 0.033(8) Uiso 1 1 d
H29A H 0.433(2) 0.8426(18) 0.2633(11) 0.032(7) Uiso 1 1 d
H29B H 0.436(2) 0.7402(16) 0.2795(11) 0.022(7) Uiso 1 1 d
H29C H 0.333(2) 0.7785(15) 0.2305(11) 0.025(7) Uiso 1 1 d
Cl4 Cl 0.32170(6) 0.85793(5) 0.38558(3) 0.03183(17) Uani 1 1 d
Cl5 Cl 0.41234(7) 0.67601(5) 0.40966(4) 0.0447(2) Uani 1 1 d
C31 C 0.3336(3) 0.76735(19) 0.43847(13) 0.0292(7) Uani 1 1 d
H31A H 0.373(3) 0.7830(17) 0.4748(13) 0.036(8) Uiso 1 1 d
H31B H 0.247(3) 0.7525(18) 0.4485(12) 0.044(9) Uiso 1 1 d

loop_
_atom_site_aniso_label
_atom_site_aniso_U_11
_atom_site_aniso_U_22
_atom_site_aniso_U_33
_atom_site_aniso_U_23
_atom_site_aniso_U_13
_atom_site_aniso_U_12
Cr1 0.01285(19) 0.01073(18) 0.01052(18) -0.00074(15) -0.00129(14) 0.00035(16)
Cl1 0.0198(3) 0.0192(3) 0.0111(3) -0.0006(2) -0.0021(2) -0.0001(3)
Cl2 0.0165(3) 0.0136(3) 0.0147(3) 0.0004(2) -0.0004(2) -0.0015(2)
Cl3 0.0150(3) 0.0143(3) 0.0209(3) -0.0033(2) -0.0004(2) 0.0028(2)
P1 0.0142(3) 0.0116(3) 0.0111(3) 0.0003(2) -0.0013(2) 0.0014(2)
P2 0.0141(3) 0.0114(3) 0.0109(3) 0.0004(2) -0.0017(2) 0.0001(3)
O1 0.0130(9) 0.0106(8) 0.0166(8) -0.0019(6) -0.0021(7) -0.0001(7)
O2 0.0323(11) 0.0268(10) 0.0137(9) 0.0046(7) -0.0048(8) 0.0057(8)
O3 0.0242(10) 0.0330(11) 0.0163(9) -0.0117(8) 0.0017(7) -0.0069(8)
O4 0.0118(9) 0.0192(9) 0.0183(9) 0.0049(7) -0.0020(7) 0.0004(7)
N1 0.0146(11) 0.0137(10) 0.0082(10) 0.0014(8) -0.0003(8) 0.0010(8)
C1 0.0185(15) 0.0113(13) 0.0291(16) -0.0007(11) 0.0018(12) 0.0015(11)
C2 0.0129(13) 0.0211(13) 0.0107(12) 0.0008(10) -0.0004(9) 0.0029(10)
C3 0.0147(13) 0.0160(12) 0.0080(11) 0.0003(9) -0.0009(9) 0.0012(10)
C4 0.0195(14) 0.0169(14) 0.0171(13) -0.0014(10) -0.0003(10) 0.0039(11)
C5 0.0119(13) 0.0335(16) 0.0199(14) -0.0005(11) 0.0010(11) 0.0052(12)
C6 0.0157(14) 0.0271(15) 0.0212(14) -0.0014(11) -0.0033(11) -0.0041(12)
C7 0.0188(14) 0.0177(13) 0.0188(13) -0.0031(10) 0.0000(10) -0.0002(11)
C8 0.0147(13) 0.0134(12) 0.0167(12) 0.0012(10) 0.0038(10) 0.0034(10)
C9 0.0174(13) 0.0165(13) 0.0215(14) 0.0014(11) 0.0025(11) 0.0024(10)
C10 0.0202(14) 0.0165(14) 0.0346(16) -0.0039(12) 0.0047(12) 0.0002(11)
C11 0.0277(16) 0.0132(14) 0.0470(19) 0.0040(13) 0.0060(13) 0.0017(12)
C12 0.0261(16) 0.0264(16) 0.0291(16) 0.0149(13) 0.0037(13) 0.0071(12)
C13 0.0189(13) 0.0203(13) 0.0206(13) 0.0035(11) 0.0010(11) 0.0030(11)
C14 0.041(2) 0.043(2) 0.0175(15) 0.0076(14) -0.0075(14) 0.0080(17)
C15 0.0164(13) 0.0119(12) 0.0122(12) 0.0048(9) -0.0025(10) -0.0022(10)
C16 0.0201(14) 0.0130(12) 0.0152(13) 0.0032(10) -0.0030(10) 0.0006(10)
C17 0.0153(14) 0.0190(13) 0.0221(14) 0.0059(10) -0.0010(11) -0.0004(11)
C18 0.0201(14) 0.0198(14) 0.0235(14) 0.0064(11) -0.0096(11) -0.0065(11)
C19 0.0291(15) 0.0209(13) 0.0131(13) 0.0002(11) -0.0053(11) -0.0034(12)
C20 0.0191(13) 0.0164(12) 0.0168(13) 0.0033(10) -0.0021(10) -0.0019(10)
C21 0.035(2) 0.056(2) 0.0269(17) -0.0231(15) 0.0040(15) -0.0082(17)
C22 0.0154(12) 0.0109(12) 0.0120(11) 0.0011(9) -0.0003(9) 0.0008(10)
C23 0.0183(14) 0.0140(12) 0.0167(13) 0.0005(10) -0.0037(10) -0.0006(11)
C24 0.0234(15) 0.0156(13) 0.0199(14) 0.0037(10) -0.0063(11) 0.0038(11)
C25 0.0292(15) 0.0137(13) 0.0149(13) 0.0040(10) -0.0015(11) -0.0040(11)
C26 0.0202(14) 0.0167(13) 0.0195(13) 0.0018(10) 0.0003(11) -0.0045(11)
C27 0.0184(13) 0.0121(12) 0.0124(12) -0.0018(9) -0.0028(10) 0.0015(10)
C28 0.0171(14) 0.0287(17) 0.0277(16) 0.0061(13) 0.0036(12) 0.0003(12)
C29 0.0230(15) 0.0192(14) 0.0130(13) 0.0012(11) 0.0034(11) 0.0049(11)
Cl4 0.0349(4) 0.0345(4) 0.0271(4) 0.0048(3) 0.0080(3) 0.0122(3)
Cl5 0.0503(5) 0.0328(4) 0.0548(5) 0.0135(4) 0.0226(4) 0.0104(4)
C31 0.0317(18) 0.0372(17) 0.0192(16) 0.0011(13) 0.0043(13) -0.0003(14)

loop_
_atom_type_symbol
_atom_type_description
_atom_type_scat_dispersion_real
_atom_type_scat_dispersion_imag
_atom_type_scat_source
C C 0.0033 0.0016 'International Tables Vol C Tables 4.2.6.8 and 6.1.1.4'
H H 0.0000 0.0000 'International Tables Vol C Tables 4.2.6.8 and 6.1.1.4'
N N 0.0061 0.0033 'International Tables Vol C Tables 4.2.6.8 and 6.1.1.4'
O O 0.0106 0.0060 'International Tables Vol C Tables 4.2.6.8 and 6.1.1.4'
P P 0.1023 0.0942 'International Tables Vol C Tables 4.2.6.8 and 6.1.1.4'
Cl Cl 0.1484 0.1585 'International Tables Vol C Tables 4.2.6.8 and 6.1.1.4'
Cr Cr 0.3209 0.6236 'International Tables Vol C Tables 4.2.6.8 and 6.1.1.4'

loop_
_geom_angle_atom_site_label_1
_geom_angle_atom_site_label_2
_geom_angle_atom_site_label_3
_geom_angle
_geom_angle_publ_flag
O1 Cr1 Cl2 165.62(4) yes
O1 Cr1 Cl1 85.10(4) yes
Cl2 Cr1 Cl1 95.06(2) yes
O1 Cr1 Cl3 97.71(4) yes
Cl2 Cr1 Cl3 96.48(2) yes
Cl1 Cr1 Cl3 98.79(2) yes
O1 Cr1 P1 75.92(4) yes
Cl2 Cr1 P1 89.82(2) yes
Cl1 Cr1 P1 97.39(2) yes
Cl3 Cr1 P1 162.03(3) yes
O1 Cr1 P2 84.11(4) yes
Cl2 Cr1 P2 92.01(2) yes
Cl1 Cr1 P2 162.47(3) yes
Cl3 Cr1 P2 96.31(2) yes
P1 Cr1 P2 66.56(2) yes
N1 P1 C3 108.57(9) ?
N1 P1 C8 106.11(10) ?
C3 P1 C8 110.63(11) ?
N1 P1 Cr1 96.53(7) ?
C3 P1 Cr1 102.51(7) ?
C8 P1 Cr1 130.46(8) ?
N1 P1 P2 37.60(6) ?
C3 P1 P2 114.12(7) ?
C8 P1 P2 129.57(8) ?
Cr1 P1 P2 58.93(2) ?
N1 P2 C15 111.99(10) ?
N1 P2 C22 108.51(10) ?
C15 P2 C22 102.89(10) ?
N1 P2 Cr1 91.95(6) ?
C15 P2 Cr1 115.60(8) ?
C22 P2 Cr1 125.32(7) ?
N1 P2 P1 37.45(6) ?
C15 P2 P1 124.53(7) ?
C22 P2 P1 127.68(8) ?
Cr1 P2 P1 54.504(19) ?
C2 O1 C1 115.70(18) ?
C2 O1 Cr1 121.19(13) ?
C1 O1 Cr1 121.45(14) ?
C13 O2 C14 117.3(2) ?
C20 O3 C21 117.1(2) ?
C27 O4 C28 117.68(19) ?
C29 N1 P1 123.47(15) ?
C29 N1 P2 128.55(15) ?
P1 N1 P2 104.95(10) ?
O1 C1 H1A 106.1(14) ?
O1 C1 H1B 105.5(13) ?
H1A C1 H1B 113.5(18) ?
O1 C1 H1C 108.3(13) ?
H1A C1 H1C 115.2(19) ?
H1B C1 H1C 107.7(18) ?
C7 C2 C3 121.2(2) ?
C7 C2 O1 122.4(2) ?
C3 C2 O1 116.4(2) ?
C4 C3 C2 118.8(2) ?
C4 C3 P1 126.61(18) ?
C2 C3 P1 114.60(17) ?
C3 C4 C5 120.9(2) ?
C3 C4 H4 118.9(14) ?
C5 C4 H4 120.2(14) ?
C6 C5 C4 119.1(2) ?
C6 C5 H5 121.0(16) ?
C4 C5 H5 119.8(16) ?
C5 C6 C7 121.5(2) ?
C5 C6 H6 122.2(15) ?
C7 C6 H6 116.3(15) ?
C2 C7 C6 118.4(2) ?
C2 C7 H7 121.4(14) ?
C6 C7 H7 120.3(14) ?
C13 C8 C9 119.3(2) ?
C13 C8 P1 120.57(18) ?
C9 C8 P1 119.85(17) ?
C8 C9 C10 120.9(2) ?
C8 C9 H9 119.9(13) ?
C10 C9 H9 119.2(13) ?
C11 C10 C9 118.9(3) ?
C11 C10 H10 120.1(15) ?
C9 C10 H10 120.8(16) ?
C10 C11 C12 122.0(3) ?
C10 C11 H11 119.9(16) ?
C12 C11 H11 117.9(16) ?
C11 C12 C13 119.4(2) ?
C11 C12 H12 126.1(16) ?
C13 C12 H12 114.4(16) ?
O2 C13 C8 115.1(2) ?
O2 C13 C12 125.5(2) ?
C8 C13 C12 119.5(2) ?
O2 C14 H14A 109.8(13) ?
O2 C14 H14B 104.7(14) ?
H14A C14 H14B 115(2) ?
O2 C14 H14C 107.5(14) ?
H14A C14 H14C 114.2(18) ?
H14B C14 H14C 105(2) ?
C20 C15 C16 118.9(2) ?
C20 C15 P2 124.23(18) ?
C16 C15 P2 116.83(18) ?
C17 C16 C15 121.0(2) ?
C17 C16 H16 118.4(14) ?
C15 C16 H16 120.6(14) ?
C16 C17 C18 119.6(2) ?
C16 C17 H17 118.5(13) ?
C18 C17 H17 121.7(13) ?
C17 C18 C19 120.6(2) ?
C17 C18 H18 120.2(15) ?
C19 C18 H18 119.2(15) ?
C20 C19 C18 120.0(2) ?
C20 C19 H19 118.9(16) ?
C18 C19 H19 121.0(16) ?
O3 C20 C19 123.7(2) ?
O3 C20 C15 116.3(2) ?
C19 C20 C15 120.0(2) ?
O3 C21 H21A 114.4(17) ?
O3 C21 H21B 108.0(17) ?
H21A C21 H21B 106(2) ?
O3 C21 H21C 108.6(14) ?
H21A C21 H21C 109(2) ?
H21B C21 H21C 111(2) ?
C27 C22 C23 117.8(2) ?
C27 C22 P2 125.00(17) ?
C23 C22 P2 117.20(17) ?
C24 C23 C22 121.4(2) ?
C24 C23 H23 119.6(12) ?
C22 C23 H23 119.0(12) ?
C23 C24 C25 119.8(2) ?
C23 C24 H24 118.8(15) ?
C25 C24 H24 121.4(15) ?
C26 C25 C24 120.2(2) ?
C26 C25 H25 118.8(14) ?
C24 C25 H25 121.0(14) ?
C25 C26 C27 120.2(2) ?
C25 C26 H26 118.1(13) ?
C27 C26 H26 121.7(13) ?
O4 C27 C26 122.7(2) ?
O4 C27 C22 116.95(19) ?
C26 C27 C22 120.4(2) ?
O4 C28 H28A 110.0(15) ?
O4 C28 H28B 105.7(14) ?
H28A C28 H28B 111(2) ?
O4 C28 H28C 110.8(15) ?
H28A C28 H28C 109(2) ?
H28B C28 H28C 110(2) ?
N1 C29 H29A 112.1(15) ?
N1 C29 H29B 109.9(14) ?
H29A C29 H29B 111(2) ?
N1 C29 H29C 108.2(14) ?
H29A C29 H29C 107(2) ?
H29B C29 H29C 108(2) ?
Cl5 C31 Cl4 112.21(15) ?
Cl5 C31 H31A 108.5(18) ?
Cl4 C31 H31A 111.1(18) ?
Cl5 C31 H31B 113.1(16) ?
Cl4 C31 H31B 107.9(16) ?
H31A C31 H31B 104(2) ?

loop_
_geom_bond_atom_site_label_1
_geom_bond_atom_site_label_2
_geom_bond_distance
_geom_bond_publ_flag
Cr1 O1 2.1562(15) yes
Cr1 Cl2 2.2776(6) yes
Cr1 Cl1 2.2937(6) yes
Cr1 Cl3 2.3210(7) yes
Cr1 P1 2.3855(7) yes
Cr1 P2 2.5098(7) yes
P1 N1 1.6920(18) ?
P1 C3 1.800(2) ?
P1 C8 1.794(2) ?
P1 P2 2.6884(8) ?
P2 N1 1.6978(18) ?
P2 C15 1.820(2) ?
P2 C22 1.829(2) ?
O1 C2 1.404(3) ?
O1 C1 1.462(3) ?
O2 C13 1.351(3) ?
O2 C14 1.436(3) ?
O3 C20 1.363(3) ?
O3 C21 1.444(3) ?
O4 C27 1.366(2) ?
O4 C28 1.422(3) ?
N1 C29 1.475(3) ?
C1 H1A 0.97(2) ?
C1 H1B 0.94(2) ?
C1 H1C 0.99(2) ?
C2 C7 1.379(3) ?
C2 C3 1.399(3) ?
C3 C4 1.388(3) ?
C4 C5 1.379(3) ?
C4 H4 0.91(2) ?
C5 C6 1.383(4) ?
C5 H5 0.87(2) ?
C6 C7 1.392(3) ?
C6 H6 0.87(2) ?
C7 H7 0.96(2) ?
C8 C13 1.404(3) ?
C8 C9 1.392(3) ?
C9 C10 1.391(3) ?
C9 H9 0.91(2) ?
C10 C11 1.370(4) ?
C10 H10 0.92(2) ?
C11 C12 1.377(4) ?
C11 H11 0.95(3) ?
C12 C13 1.403(3) ?
C12 H12 0.90(2) ?
C14 H14A 1.04(2) ?
C14 H14B 0.90(2) ?
C14 H14C 1.04(3) ?
C15 C20 1.398(3) ?
C15 C16 1.389(3) ?
C16 C17 1.384(3) ?
C16 H16 0.93(2) ?
C17 C18 1.381(3) ?
C17 H17 0.93(2) ?
C18 C19 1.379(4) ?
C18 H18 0.93(2) ?
C19 C20 1.393(3) ?
C19 H19 0.87(2) ?
C21 H21A 0.97(3) ?
C21 H21B 1.01(3) ?
C21 H21C 1.06(3) ?
C22 C27 1.404(3) ?
C22 C23 1.400(3) ?
C23 C24 1.384(3) ?
C23 H23 1.00(2) ?
C24 C25 1.379(3) ?
C24 H24 0.96(2) ?
C25 C26 1.384(3) ?
C25 H25 0.95(2) ?
C26 C27 1.391(3) ?
C26 H26 0.94(2) ?
C28 H28A 0.98(3) ?
C28 H28B 0.98(2) ?
C28 H28C 0.96(3) ?
C29 H29A 0.96(3) ?
C29 H29B 0.95(2) ?
C29 H29C 0.97(2) ?
Cl4 C31 1.767(3) ?
Cl5 C31 1.756(3) ?
C31 H31A 0.88(3) ?
C31 H31B 0.99(3) ?
